data_7708345
loop_
_publ_author_name
'King, Rhus P.'
'Woodward, Madeleine'
'Grigg, Julian'
'McRobbie, Graeme'
'Levason, William'
'Reid, Gillian'

_publ_section_title
;
 Tin(IV) fluoride complexes with neutral phosphine coordination and
 comparisons with hard N- and O-donor ligands
;
_journal_name_full 'Dalton Transactions'
_journal_paper_doi 10.1039/D1DT02948G
_journal_year 2021
_chemical_formula_moiety 'C41 H39 F4 P3 Sn'
_chemical_formula_sum 'C41 H39 F4 P3 Sn'
_chemical_formula_weight 819.32
_space_group_crystal_system monoclinic
_space_group_IT_number 14
_space_group_name_Hall '-P 2ybc'
_space_group_name_H-M_alt 'P 1 21/c 1'
_atom_sites_solution_hydrogens geom
_atom_sites_solution_primary dual
_audit_creation_date 2021-01-06
_audit_creation_method
;
Olex2 1.2
(compiled 2018.05.29 svn.r3508 for OlexSys, GUI svn.r5506)
;
_audit_update_record
;
2021-08-20 deposited with the CCDC.	2021-09-14 downloaded from the CCDC.
;
_cell_angle_alpha 90.0
_cell_angle_beta 98.7350(17)
_cell_angle_gamma 90.0
_cell_formula_units_Z 4
_cell_length_a 13.8624(2)
_cell_length_b 12.9086(2)
_cell_length_c 20.5379(4)
_cell_measurement_reflns_used 26108
_cell_measurement_temperature 293(2)
_cell_measurement_theta_max 32.6380
_cell_measurement_theta_min 2.0150
_cell_volume 3632.51(11)
_computing_cell_refinement 'CrysAlisPro 1.171.39.46 (Rigaku OD, 2018)'
_computing_data_collection 'CrysAlisPro 1.171.39.46 (Rigaku OD, 2018)'
_computing_data_reduction 'CrysAlisPro 1.171.39.46 (Rigaku OD, 2018)'
_computing_molecular_graphics 'Olex2 (Dolomanov et al., 2009)'
_computing_publication_material 'Olex2 (Dolomanov et al., 2009)'
_computing_structure_refinement 'ShelXL (Sheldrick, 2015)'
_computing_structure_solution 'ShelXT (Sheldrick, 2015)'
_diffrn_ambient_temperature 100
_diffrn_detector 'CCD plate'
_diffrn_measured_fraction_theta_full 1.000
_diffrn_measured_fraction_theta_max 0.874
_diffrn_measurement_details
;
List of Runs (angles in degrees, time in seconds):

  # Type    Start    End  Width  t~exp~   \w     \q     \k     \f   Frames
#--------------------------------------------------------------------------
  1  \w    -82.00   3.00   0.50    1.43    --   -8.30 -60.00-150.00  170
  2  \w    -89.00  15.00   0.50    1.43    --   -8.30 -60.00 -30.00  208
  3  \w    -82.00 -56.00   0.50    1.43    --   -8.30 -60.00  60.00   52
  4  \w    -35.00  15.00   0.50    1.43    --   -8.30 -60.00  60.00  100
  5  \w    -98.00  81.00   0.50    1.43    --   -8.30   0.00-180.00  358
;
_diffrn_measurement_device 'four-circle diffractometer'
_diffrn_measurement_device_type 'XtaLAB AFC12 (RCD3): Kappa single'
_diffrn_measurement_method '\w scans'
_diffrn_orient_matrix_type 'CrysAlisPro convention (1999,Acta A55,543-557)'
_diffrn_orient_matrix_UB_11 0.0287527000
_diffrn_orient_matrix_UB_12 0.0052985000
_diffrn_orient_matrix_UB_13 0.0314913000
_diffrn_orient_matrix_UB_21 -0.0429385000
_diffrn_orient_matrix_UB_22 0.0076136000
_diffrn_orient_matrix_UB_23 0.0142946000
_diffrn_orient_matrix_UB_31 -0.0032135000
_diffrn_orient_matrix_UB_32 -0.0541276000
_diffrn_orient_matrix_UB_33 0.0050946000
_diffrn_radiation_monochromator mirror
_diffrn_radiation_probe x-ray
_diffrn_radiation_type MoK\a
_diffrn_radiation_wavelength 0.71073
_diffrn_reflns_av_R_equivalents 0.0440
_diffrn_reflns_av_unetI/netI 0.0383
_diffrn_reflns_Laue_measured_fraction_full 1.000
_diffrn_reflns_Laue_measured_fraction_max 0.874
_diffrn_reflns_limit_h_max 20
_diffrn_reflns_limit_h_min -20
_diffrn_reflns_limit_k_max 18
_diffrn_reflns_limit_k_min -15
_diffrn_reflns_limit_l_max 29
_diffrn_reflns_limit_l_min -31
_diffrn_reflns_number 59518
_diffrn_reflns_point_group_measured_fraction_full 1.000
_diffrn_reflns_point_group_measured_fraction_max 0.874
_diffrn_reflns_theta_full 25.242
_diffrn_reflns_theta_max 32.720
_diffrn_reflns_theta_min 1.870
_diffrn_source 'Rotating-anode X-ray tube'
_diffrn_source_type 'Rigaku (Mo) X-ray Source'
_exptl_absorpt_coefficient_mu 0.886
_exptl_absorpt_correction_T_max 1.00000
_exptl_absorpt_correction_T_min 0.86062
_exptl_absorpt_correction_type multi-scan
_exptl_absorpt_process_details
;
CrysAlisPro 1.171.39.46 (Rigaku Oxford Diffraction, 2018)
Empirical absorption correction using spherical harmonics,
 implemented in SCALE3 ABSPACK scaling algorithm.
;
_exptl_crystal_colour 'clear colourless'
_exptl_crystal_colour_lustre clear
_exptl_crystal_colour_primary colourless
_exptl_crystal_density_diffrn 1.498
_exptl_crystal_description needle
_exptl_crystal_F_000 1664
_exptl_crystal_size_max 0.1
_exptl_crystal_size_mid 0.02
_exptl_crystal_size_min 0.01
_refine_diff_density_max 1.208
_refine_diff_density_min -1.047
_refine_diff_density_rms 0.091
_refine_ls_extinction_method none
_refine_ls_goodness_of_fit_ref 1.035
_refine_ls_hydrogen_treatment constr
_refine_ls_matrix_type full
_refine_ls_number_parameters 443
_refine_ls_number_reflns 11707
_refine_ls_number_restraints 0
_refine_ls_restrained_S_all 1.035
_refine_ls_R_factor_all 0.0481
_refine_ls_R_factor_gt 0.0329
_refine_ls_shift/su_max 0.003
_refine_ls_shift/su_mean 0.000
_refine_ls_structure_factor_coef Fsqd
_refine_ls_weighting_details 'w=1/[\s^2^(Fo^2^)+(0.0303P)^2^+3.3764P] where P=(Fo^2^+2Fc^2^)/3'
_refine_ls_weighting_scheme calc
_refine_ls_wR_factor_gt 0.0724
_refine_ls_wR_factor_ref 0.0774
_reflns_Friedel_coverage 0.000
_reflns_number_gt 9437
_reflns_number_total 11707
_reflns_threshold_expression 'I > 2\s(I)'
_cod_data_source_file d1dt02948g2.cif
_cod_data_source_block rksnf4(triphos)-2
_cod_original_cell_volume 3632.50(11)
_cod_database_code 7708345
_shelx_shelxl_version_number 2017/1
_chemical_oxdiff_formula 'Sn F4 P3 C20 H20'
_chemical_oxdiff_usercomment 'colourless rod - needle crystals (from CHCl3/Hex)'
_shelx_space_group_comment
;
The symmetry employed for this shelxl refinement is uniquely defined
by the following loop, which should always be used as a source of
symmetry information in preference to the above space-group names.
They are only intended as comments.
;
_cell_oxdiff_angle_alpha 89.9998(14)
_cell_oxdiff_angle_beta 98.7489(13)
_cell_oxdiff_angle_gamma 89.9874(14)
_cell_oxdiff_length_a 13.8607(2)
_cell_oxdiff_length_b 12.9159(2)
_cell_oxdiff_length_c 20.5295(3)
_cell_oxdiff_measurement_reflns_used 26108
_cell_oxdiff_volume 3632.50(10)
_shelx_estimated_absorpt_t_max 0.991
_shelx_estimated_absorpt_t_min 0.917
_reflns_odcompleteness_completeness 99.92
_reflns_odcompleteness_iscentric 1
_reflns_odcompleteness_theta 28.64
_olex2_refinement_description
;
1. Fixed Uiso
 At 1.2 times of:
  All C(H) groups, All C(H,H) groups
 At 1.5 times of:
  All C(H,H,H) groups
2.a Secondary CH2 refined with riding coordinates:
 C5(H5A,H5B), C3(H3A,H3B), C4(H4A,H4B)
2.b Aromatic/amide H refined with riding coordinates:
 C41(H41), C37(H37), C35(H35), C34(H34), C22(H22), C7(H7), C23(H23), C38(H38),
 C40(H40), C11(H11), C8(H8), C39(H39), C9(H9), C10(H10), C17(H17), C29(H29),
 C25(H25), C21(H21), C33(H33), C31(H31), C19(H19), C15(H15), C16(H16), C13(H13),
  C27(H27), C28(H28), C26(H26), C20(H20), C14(H14), C32(H32)
2.c Idealised Me refined as rotating group:
 C1(H1A,H1B,H1C)
;
_olex2_submission_special_instructions 'No special instructions were received'
_oxdiff_exptl_absorpt_empirical_details
;
Empirical correction (ABSPACK) includes:
- Absorption correction using spherical harmonics
- Frame scaling
;
_oxdiff_exptl_absorpt_empirical_full_max 2.104
_oxdiff_exptl_absorpt_empirical_full_min 0.391

loop_
_space_group_symop_operation_xyz
'x, y, z'
'-x, y+1/2, -z+1/2'
'-x, -y, -z'
'x, -y-1/2, z-1/2'

loop_
_atom_site_label
_atom_site_type_symbol
_atom_site_fract_x
_atom_site_fract_y
_atom_site_fract_z
_atom_site_U_iso_or_equiv
_atom_site_adp_type
_atom_site_occupancy
_atom_site_site_symmetry_order
_atom_site_calc_flag
_atom_site_refinement_flags_posn
_atom_site_refinement_flags_adp
_atom_site_refinement_flags_occupancy
_atom_site_disorder_assembly
_atom_site_disorder_group
Sn1 Sn 0.54990(2) 0.62616(2) 0.21918(2) 0.01574(4) Uani 1 1 d . . . . .
P1 P 0.54496(3) 0.55686(3) 0.33906(2) 0.01291(9) Uani 1 1 d . . . . .
P3 P 0.85664(3) 0.26043(4) 0.35724(2) 0.01413(9) Uani 1 1 d . . . . .
P2 P 0.70093(3) 0.50787(3) 0.20755(2) 0.01344(9) Uani 1 1 d . . . . .
F3 F 0.47461(9) 0.49714(10) 0.19779(6) 0.0241(2) Uani 1 1 d . . . . .
F2 F 0.43556(9) 0.70524(10) 0.23420(6) 0.0278(3) Uani 1 1 d . . . . .
F1 F 0.63493(9) 0.74485(9) 0.24764(6) 0.0256(3) Uani 1 1 d . . . . .
F4 F 0.53677(11) 0.66891(11) 0.12817(6) 0.0326(3) Uani 1 1 d . . . . .
C41 C 0.77785(14) 0.05915(14) 0.33783(10) 0.0186(4) Uani 1 1 d . . . . .
H41 H 0.724047 0.091242 0.313459 0.022 Uiso 1 1 calc R . . . .
C5 C 0.73022(13) 0.29860(13) 0.36677(9) 0.0137(3) Uani 1 1 d . . . . .
H5A H 0.685503 0.245434 0.347215 0.016 Uiso 1 1 calc R . . . .
H5B H 0.725416 0.301840 0.413354 0.016 Uiso 1 1 calc R . . . .
C36 C 0.85424(13) 0.11968(14) 0.36928(9) 0.0152(3) Uani 1 1 d . . . . .
C24 C 0.59766(13) 0.63697(14) 0.40781(9) 0.0175(3) Uani 1 1 d . . . . .
C2 C 0.69797(12) 0.40461(13) 0.33463(8) 0.0125(3) Uani 1 1 d . . . . .
C3 C 0.59418(13) 0.42470(13) 0.35113(9) 0.0143(3) Uani 1 1 d . . . . .
H3A H 0.594117 0.405919 0.396857 0.017 Uiso 1 1 calc R . . . .
H3B H 0.549525 0.378083 0.324544 0.017 Uiso 1 1 calc R . . . .
C4 C 0.69617(13) 0.39229(13) 0.25890(9) 0.0135(3) Uani 1 1 d . . . . .
H4A H 0.637198 0.354697 0.241688 0.016 Uiso 1 1 calc R . . . .
H4B H 0.750824 0.348501 0.252526 0.016 Uiso 1 1 calc R . . . .
C18 C 0.41739(13) 0.54599(14) 0.35000(9) 0.0158(3) Uani 1 1 d . . . . .
C37 C 0.93506(14) 0.06868(15) 0.40487(10) 0.0186(4) Uani 1 1 d . . . . .
H37 H 0.987349 0.107559 0.425604 0.022 Uiso 1 1 calc R . . . .
C30 C 0.92865(13) 0.30077(14) 0.43553(9) 0.0169(3) Uani 1 1 d . . . . .
C35 C 0.90047(14) 0.27915(15) 0.49656(10) 0.0209(4) Uani 1 1 d . . . . .
H35 H 0.841479 0.245781 0.498385 0.025 Uiso 1 1 calc R . . . .
C6 C 0.68898(14) 0.46102(14) 0.12326(9) 0.0171(3) Uani 1 1 d . . . . .
C1 C 0.76948(13) 0.48794(14) 0.36526(9) 0.0154(3) Uani 1 1 d . . . . .
H1A H 0.771055 0.488641 0.412147 0.023 Uiso 1 1 calc GR . . . .
H1B H 0.748678 0.554438 0.347457 0.023 Uiso 1 1 calc GR . . . .
H1C H 0.833521 0.472970 0.355362 0.023 Uiso 1 1 calc GR . . . .
C34 C 0.95989(16) 0.30710(16) 0.55456(10) 0.0242(4) Uani 1 1 d . . . . .
H34 H 0.940184 0.292849 0.594938 0.029 Uiso 1 1 calc R . . . .
C22 C 0.26110(15) 0.46203(16) 0.32840(11) 0.0237(4) Uani 1 1 d . . . . .
H22 H 0.221728 0.409366 0.308090 0.028 Uiso 1 1 calc R . . . .
C7 C 0.60141(16) 0.41553(16) 0.09458(10) 0.0239(4) Uani 1 1 d . . . . .
H7 H 0.551935 0.404177 0.119674 0.029 Uiso 1 1 calc R . . . .
C23 C 0.35840(14) 0.46757(15) 0.31940(10) 0.0204(4) Uani 1 1 d . . . . .
H23 H 0.383827 0.419140 0.293089 0.024 Uiso 1 1 calc R . . . .
C12 C 0.82372(14) 0.56001(15) 0.22669(9) 0.0177(3) Uani 1 1 d . . . . .
C38 C 0.93845(16) -0.03895(15) 0.40973(10) 0.0234(4) Uani 1 1 d . . . . .
H38 H 0.992232 -0.071490 0.433798 0.028 Uiso 1 1 calc R . . . .
C40 C 0.78054(16) -0.04837(15) 0.34220(10) 0.0235(4) Uani 1 1 d . . . . .
H40 H 0.728708 -0.087404 0.320978 0.028 Uiso 1 1 calc R . . . .
C11 C 0.76224(16) 0.47935(16) 0.08452(10) 0.0235(4) Uani 1 1 d . . . . .
H11 H 0.820771 0.509924 0.103036 0.028 Uiso 1 1 calc R . . . .
C8 C 0.58811(18) 0.38715(17) 0.02847(11) 0.0281(4) Uani 1 1 d . . . . .
H8 H 0.530204 0.355553 0.009727 0.034 Uiso 1 1 calc R . . . .
C39 C 0.86045(17) -0.09752(16) 0.37816(11) 0.0250(4) Uani 1 1 d . . . . .
H39 H 0.862020 -0.169397 0.381230 0.030 Uiso 1 1 calc R . . . .
C9 C 0.66040(18) 0.40565(17) -0.00941(10) 0.0267(4) Uani 1 1 d . . . . .
H9 H 0.650768 0.387130 -0.053684 0.032 Uiso 1 1 calc R . . . .
C10 C 0.74706(18) 0.45158(18) 0.01819(11) 0.0288(5) Uani 1 1 d . . . . .
H10 H 0.795462 0.464023 -0.007616 0.035 Uiso 1 1 calc R . . . .
C17 C 0.90373(15) 0.49310(16) 0.23331(10) 0.0221(4) Uani 1 1 d . . . . .
H17 H 0.894097 0.422334 0.226788 0.026 Uiso 1 1 calc R . . . .
C29 C 0.60406(19) 0.60121(18) 0.47240(11) 0.0314(5) Uani 1 1 d . . . . .
H29 H 0.587801 0.532947 0.480327 0.038 Uiso 1 1 calc R . . . .
C25 C 0.6232(2) 0.73868(18) 0.39671(12) 0.0338(5) Uani 1 1 d . . . . .
H25 H 0.619056 0.763477 0.353861 0.041 Uiso 1 1 calc R . . . .
C21 C 0.22222(15) 0.53349(18) 0.36698(11) 0.0276(4) Uani 1 1 d . . . . .
H21 H 0.157355 0.528373 0.373269 0.033 Uiso 1 1 calc R . . . .
C33 C 1.04690(18) 0.35529(18) 0.55265(12) 0.0328(5) Uani 1 1 d . . . . .
H33 H 1.086264 0.373664 0.591720 0.039 Uiso 1 1 calc R . . . .
C31 C 1.01757(16) 0.34976(18) 0.43412(12) 0.0285(5) Uani 1 1 d . . . . .
H31 H 1.037542 0.364423 0.393880 0.034 Uiso 1 1 calc R . . . .
C19 C 0.37765(15) 0.61942(17) 0.38828(12) 0.0283(5) Uani 1 1 d . . . . .
H19 H 0.416411 0.672702 0.408387 0.034 Uiso 1 1 calc R . . . .
C15 C 1.01258(16) 0.63714(18) 0.25911(10) 0.0262(4) Uani 1 1 d . . . . .
H15 H 1.075619 0.662880 0.270024 0.031 Uiso 1 1 calc R . . . .
C16 C 0.99753(15) 0.53197(17) 0.24960(11) 0.0248(4) Uani 1 1 d . . . . .
H16 H 1.050598 0.487084 0.254155 0.030 Uiso 1 1 calc R . . . .
C13 C 0.83904(16) 0.66573(16) 0.23582(11) 0.0261(4) Uani 1 1 d . . . . .
H13 H 0.786254 0.711021 0.230910 0.031 Uiso 1 1 calc R . . . .
C27 C 0.66032(18) 0.7668(2) 0.51349(13) 0.0384(6) Uani 1 1 d . . . . .
H27 H 0.681666 0.810144 0.548915 0.046 Uiso 1 1 calc R . . . .
C28 C 0.6343(2) 0.6665(2) 0.52447(12) 0.0392(6) Uani 1 1 d . . . . .
H28 H 0.637166 0.642498 0.567411 0.047 Uiso 1 1 calc R . . . .
C26 C 0.6548(2) 0.8035(2) 0.44971(14) 0.0455(7) Uani 1 1 d . . . . .
H26 H 0.672321 0.871527 0.442308 0.055 Uiso 1 1 calc R . . . .
C20 C 0.28015(17) 0.6127(2) 0.39623(13) 0.0361(6) Uani 1 1 d . . . . .
H20 H 0.253687 0.661914 0.421466 0.043 Uiso 1 1 calc R . . . .
C14 C 0.93388(17) 0.70383(18) 0.25238(13) 0.0319(5) Uani 1 1 d . . . . .
H14 H 0.944069 0.774521 0.258902 0.038 Uiso 1 1 calc R . . . .
C32 C 1.07714(19) 0.3771(2) 0.49256(14) 0.0405(6) Uani 1 1 d . . . . .
H32 H 1.136662 0.409741 0.491354 0.049 Uiso 1 1 calc R . . . .

loop_
_atom_site_aniso_label
_atom_site_aniso_U_11
_atom_site_aniso_U_22
_atom_site_aniso_U_33
_atom_site_aniso_U_23
_atom_site_aniso_U_13
_atom_site_aniso_U_12
Sn1 0.01717(6) 0.01493(6) 0.01482(6) 0.00319(4) 0.00142(4) 0.00465(5)
P1 0.0125(2) 0.01161(19) 0.0145(2) 0.00073(16) 0.00155(16) 0.00108(15)
P3 0.0126(2) 0.0139(2) 0.0157(2) 0.00089(16) 0.00155(17) 0.00218(16)
P2 0.0140(2) 0.01306(19) 0.0133(2) 0.00121(16) 0.00229(16) 0.00029(16)
F3 0.0193(6) 0.0284(6) 0.0244(6) -0.0058(5) 0.0024(5) -0.0050(5)
F2 0.0273(6) 0.0296(6) 0.0262(6) 0.0046(5) 0.0037(5) 0.0175(5)
F1 0.0331(7) 0.0145(5) 0.0312(7) 0.0016(5) 0.0112(5) -0.0029(5)
F4 0.0416(8) 0.0377(7) 0.0185(6) 0.0111(5) 0.0043(6) 0.0124(6)
C41 0.0181(9) 0.0169(8) 0.0203(9) -0.0015(7) 0.0016(7) 0.0031(7)
C5 0.0127(7) 0.0135(7) 0.0149(8) 0.0008(6) 0.0020(6) 0.0013(6)
C36 0.0176(8) 0.0146(8) 0.0138(8) 0.0001(6) 0.0036(7) 0.0021(7)
C24 0.0148(8) 0.0190(8) 0.0186(9) -0.0040(7) 0.0021(7) 0.0016(7)
C2 0.0125(7) 0.0125(7) 0.0122(7) 0.0008(6) 0.0008(6) 0.0005(6)
C3 0.0127(8) 0.0116(7) 0.0187(8) 0.0021(6) 0.0025(7) 0.0016(6)
C4 0.0148(8) 0.0113(7) 0.0141(8) 0.0012(6) 0.0013(6) 0.0000(6)
C18 0.0140(8) 0.0152(8) 0.0179(8) 0.0020(7) 0.0018(7) 0.0019(6)
C37 0.0166(8) 0.0192(9) 0.0196(9) 0.0001(7) 0.0019(7) 0.0041(7)
C30 0.0139(8) 0.0145(8) 0.0210(9) -0.0009(7) -0.0018(7) 0.0026(6)
C35 0.0173(9) 0.0221(9) 0.0224(10) -0.0030(7) 0.0003(7) 0.0023(7)
C6 0.0223(9) 0.0158(8) 0.0134(8) 0.0012(6) 0.0032(7) 0.0030(7)
C1 0.0155(8) 0.0144(8) 0.0159(8) -0.0002(6) 0.0013(7) -0.0012(6)
C34 0.0304(11) 0.0215(9) 0.0186(9) -0.0028(7) -0.0028(8) 0.0062(8)
C22 0.0164(9) 0.0225(9) 0.0313(11) 0.0011(8) 0.0002(8) -0.0024(7)
C7 0.0266(10) 0.0264(10) 0.0193(9) -0.0032(8) 0.0059(8) -0.0047(8)
C23 0.0165(9) 0.0198(9) 0.0245(10) -0.0024(7) 0.0023(7) 0.0008(7)
C12 0.0162(8) 0.0201(9) 0.0171(9) 0.0020(7) 0.0039(7) -0.0027(7)
C38 0.0265(10) 0.0183(9) 0.0261(10) 0.0034(8) 0.0064(8) 0.0104(8)
C40 0.0277(10) 0.0184(9) 0.0241(10) -0.0012(7) 0.0033(8) -0.0021(8)
C11 0.0236(10) 0.0282(10) 0.0198(9) 0.0009(8) 0.0068(8) 0.0013(8)
C8 0.0333(12) 0.0278(11) 0.0219(10) -0.0040(8) 0.0001(9) -0.0024(9)
C39 0.0325(11) 0.0153(8) 0.0281(11) 0.0023(8) 0.0075(9) 0.0032(8)
C9 0.0412(13) 0.0238(10) 0.0151(9) -0.0030(8) 0.0042(9) 0.0073(9)
C10 0.0353(12) 0.0325(11) 0.0209(10) 0.0027(8) 0.0121(9) 0.0067(9)
C17 0.0183(9) 0.0216(9) 0.0263(10) 0.0012(8) 0.0036(8) -0.0007(7)
C29 0.0446(14) 0.0240(10) 0.0231(11) 0.0004(8) -0.0028(10) 0.0070(9)
C25 0.0495(15) 0.0285(11) 0.0276(11) -0.0104(9) 0.0191(11) -0.0164(10)
C21 0.0150(9) 0.0387(12) 0.0295(11) 0.0027(9) 0.0047(8) 0.0029(8)
C33 0.0354(12) 0.0259(11) 0.0307(12) -0.0029(9) -0.0155(10) -0.0008(9)
C31 0.0230(10) 0.0328(11) 0.0283(11) 0.0043(9) -0.0002(9) -0.0096(9)
C19 0.0179(9) 0.0287(11) 0.0385(12) -0.0135(9) 0.0050(9) 0.0000(8)
C15 0.0203(9) 0.0372(12) 0.0213(10) 0.0008(9) 0.0041(8) -0.0117(9)
C16 0.0168(9) 0.0315(11) 0.0261(10) 0.0015(8) 0.0031(8) 0.0000(8)
C13 0.0224(10) 0.0192(9) 0.0371(12) 0.0037(8) 0.0052(9) -0.0026(8)
C27 0.0305(12) 0.0511(15) 0.0336(13) -0.0264(11) 0.0047(10) -0.0075(11)
C28 0.0508(16) 0.0416(14) 0.0215(11) -0.0057(10) -0.0065(11) 0.0118(12)
C26 0.0644(18) 0.0366(13) 0.0423(15) -0.0238(11) 0.0302(14) -0.0302(13)
C20 0.0209(10) 0.0434(14) 0.0460(14) -0.0178(11) 0.0109(10) 0.0046(10)
C14 0.0258(11) 0.0248(10) 0.0450(14) 0.0025(10) 0.0056(10) -0.0107(9)
C32 0.0293(12) 0.0441(14) 0.0433(15) 0.0026(11) -0.0102(11) -0.0213(11)

loop_
_atom_type_symbol
_atom_type_description
_atom_type_scat_dispersion_real
_atom_type_scat_dispersion_imag
_atom_type_scat_source
C C 0.0033 0.0016 'International Tables Vol C Tables 4.2.6.8 and 6.1.1.4'
H H 0.0000 0.0000 'International Tables Vol C Tables 4.2.6.8 and 6.1.1.4'
F F 0.0171 0.0103 'International Tables Vol C Tables 4.2.6.8 and 6.1.1.4'
P P 0.1023 0.0942 'International Tables Vol C Tables 4.2.6.8 and 6.1.1.4'
Sn Sn -0.6537 1.4246 'International Tables Vol C Tables 4.2.6.8 and 6.1.1.4'

loop_
_geom_angle_atom_site_label_1
_geom_angle_atom_site_label_2
_geom_angle_atom_site_label_3
_geom_angle
_geom_angle_site_symmetry_1
_geom_angle_site_symmetry_3
_geom_angle_publ_flag
P1 Sn1 P2 91.245(14) . . ?
F3 Sn1 P1 80.43(4) . . ?
F3 Sn1 P2 83.77(4) . . ?
F2 Sn1 P1 83.83(4) . . ?
F2 Sn1 P2 174.74(4) . . ?
F2 Sn1 F3 93.55(5) . . ?
F2 Sn1 F1 90.58(5) . . ?
F1 Sn1 P1 94.96(4) . . ?
F1 Sn1 P2 91.70(4) . . ?
F1 Sn1 F3 173.44(5) . . ?
F4 Sn1 P1 172.46(5) . . ?
F4 Sn1 P2 92.14(4) . . ?
F4 Sn1 F3 93.24(6) . . ?
F4 Sn1 F2 92.53(5) . . ?
F4 Sn1 F1 91.67(6) . . ?
C24 P1 Sn1 118.07(6) . . ?
C24 P1 C3 109.07(9) . . ?
C24 P1 C18 103.41(8) . . ?
C3 P1 Sn1 112.31(6) . . ?
C18 P1 Sn1 107.79(6) . . ?
C18 P1 C3 105.01(8) . . ?
C36 P3 C5 102.22(8) . . ?
C30 P3 C5 103.22(8) . . ?
C30 P3 C36 100.46(8) . . ?
C4 P2 Sn1 108.74(6) . . ?
C6 P2 Sn1 108.71(6) . . ?
C6 P2 C4 105.72(8) . . ?
C12 P2 Sn1 119.84(6) . . ?
C12 P2 C4 106.94(9) . . ?
C12 P2 C6 106.03(9) . . ?
C36 C41 H41 119.4 . . ?
C40 C41 H41 119.4 . . ?
C40 C41 C36 121.23(19) . . ?
P3 C5 H5A 108.8 . . ?
P3 C5 H5B 108.8 . . ?
H5A C5 H5B 107.7 . . ?
C2 C5 P3 113.79(12) . . ?
C2 C5 H5A 108.8 . . ?
C2 C5 H5B 108.8 . . ?
C41 C36 P3 121.39(14) . . ?
C41 C36 C37 117.92(17) . . ?
C37 C36 P3 120.32(14) . . ?
C29 C24 P1 120.81(16) . . ?
C25 C24 P1 119.64(16) . . ?
C25 C24 C29 119.24(19) . . ?
C5 C2 C4 107.07(13) . . ?
C3 C2 C5 105.73(13) . . ?
C3 C2 C4 111.13(14) . . ?
C1 C2 C5 108.49(14) . . ?
C1 C2 C3 110.93(14) . . ?
C1 C2 C4 113.11(14) . . ?
P1 C3 H3A 107.9 . . ?
P1 C3 H3B 107.9 . . ?
C2 C3 P1 117.61(12) . . ?
C2 C3 H3A 107.9 . . ?
C2 C3 H3B 107.9 . . ?
H3A C3 H3B 107.2 . . ?
P2 C4 H4A 107.4 . . ?
P2 C4 H4B 107.4 . . ?
C2 C4 P2 119.60(12) . . ?
C2 C4 H4A 107.4 . . ?
C2 C4 H4B 107.4 . . ?
H4A C4 H4B 107.0 . . ?
C23 C18 P1 121.05(14) . . ?
C23 C18 C19 119.56(18) . . ?
C19 C18 P1 119.36(15) . . ?
C36 C37 H37 119.3 . . ?
C38 C37 C36 121.34(19) . . ?
C38 C37 H37 119.3 . . ?
C35 C30 P3 122.74(15) . . ?
C31 C30 P3 118.51(16) . . ?
C31 C30 C35 118.66(19) . . ?
C30 C35 H35 119.8 . . ?
C34 C35 C30 120.50(19) . . ?
C34 C35 H35 119.8 . . ?
C7 C6 P2 119.32(14) . . ?
C7 C6 C11 119.34(18) . . ?
C11 C6 P2 121.02(16) . . ?
C2 C1 H1A 109.5 . . ?
C2 C1 H1B 109.5 . . ?
C2 C1 H1C 109.5 . . ?
H1A C1 H1B 109.5 . . ?
H1A C1 H1C 109.5 . . ?
H1B C1 H1C 109.5 . . ?
C35 C34 H34 119.8 . . ?
C33 C34 C35 120.4(2) . . ?
C33 C34 H34 119.8 . . ?
C23 C22 H22 119.5 . . ?
C21 C22 H22 119.5 . . ?
C21 C22 C23 120.92(19) . . ?
C6 C7 H7 120.0 . . ?
C8 C7 C6 120.04(19) . . ?
C8 C7 H7 120.0 . . ?
C18 C23 C22 119.55(18) . . ?
C18 C23 H23 120.2 . . ?
C22 C23 H23 120.2 . . ?
C17 C12 P2 119.75(15) . . ?
C13 C12 P2 120.79(15) . . ?
C13 C12 C17 119.45(18) . . ?
C37 C38 H38 120.3 . . ?
C37 C38 C39 119.45(19) . . ?
C39 C38 H38 120.3 . . ?
C41 C40 H40 119.9 . . ?
C39 C40 C41 120.1(2) . . ?
C39 C40 H40 119.9 . . ?
C6 C11 H11 120.1 . . ?
C10 C11 C6 119.8(2) . . ?
C10 C11 H11 120.1 . . ?
C7 C8 H8 119.8 . . ?
C9 C8 C7 120.3(2) . . ?
C9 C8 H8 119.8 . . ?
C38 C39 H39 120.0 . . ?
C40 C39 C38 119.93(19) . . ?
C40 C39 H39 120.0 . . ?
C8 C9 H9 119.9 . . ?
C8 C9 C10 120.2(2) . . ?
C10 C9 H9 119.9 . . ?
C11 C10 H10 119.9 . . ?
C9 C10 C11 120.3(2) . . ?
C9 C10 H10 119.9 . . ?
C12 C17 H17 119.9 . . ?
C16 C17 C12 120.12(19) . . ?
C16 C17 H17 119.9 . . ?
C24 C29 H29 119.9 . . ?
C28 C29 C24 120.3(2) . . ?
C28 C29 H29 119.9 . . ?
C24 C25 H25 120.0 . . ?
C24 C25 C26 119.9(2) . . ?
C26 C25 H25 120.0 . . ?
C22 C21 H21 120.2 . . ?
C22 C21 C20 119.58(19) . . ?
C20 C21 H21 120.2 . . ?
C34 C33 H33 119.8 . . ?
C34 C33 C32 120.3(2) . . ?
C32 C33 H33 119.8 . . ?
C30 C31 H31 119.7 . . ?
C30 C31 C32 120.6(2) . . ?
C32 C31 H31 119.7 . . ?
C18 C19 H19 120.1 . . ?
C20 C19 C18 119.8(2) . . ?
C20 C19 H19 120.1 . . ?
C16 C15 H15 120.1 . . ?
C14 C15 H15 120.1 . . ?
C14 C15 C16 119.9(2) . . ?
C17 C16 H16 119.8 . . ?
C15 C16 C17 120.3(2) . . ?
C15 C16 H16 119.8 . . ?
C12 C13 H13 120.1 . . ?
C12 C13 C14 119.8(2) . . ?
C14 C13 H13 120.1 . . ?
C28 C27 H27 120.0 . . ?
C28 C27 C26 120.0(2) . . ?
C26 C27 H27 120.0 . . ?
C29 C28 H28 119.8 . . ?
C27 C28 C29 120.5(2) . . ?
C27 C28 H28 119.8 . . ?
C25 C26 H26 120.0 . . ?
C27 C26 C25 120.0(2) . . ?
C27 C26 H26 120.0 . . ?
C21 C20 C19 120.5(2) . . ?
C21 C20 H20 119.7 . . ?
C19 C20 H20 119.7 . . ?
C15 C14 C13 120.4(2) . . ?
C15 C14 H14 119.8 . . ?
C13 C14 H14 119.8 . . ?
C33 C32 C31 119.6(2) . . ?
C33 C32 H32 120.2 . . ?
C31 C32 H32 120.2 . . ?

loop_
_geom_bond_atom_site_label_1
_geom_bond_atom_site_label_2
_geom_bond_distance
_geom_bond_site_symmetry_2
_geom_bond_publ_flag
Sn1 P1 2.6302(5) . ?
Sn1 P2 2.6314(5) . ?
Sn1 F3 1.9791(12) . ?
Sn1 F2 1.9488(12) . ?
Sn1 F1 1.9670(12) . ?
Sn1 F4 1.9307(12) . ?
P1 C24 1.8121(19) . ?
P1 C3 1.8401(17) . ?
P1 C18 1.8216(19) . ?
P3 C5 1.8591(18) . ?
P3 C36 1.8346(18) . ?
P3 C30 1.8344(19) . ?
P2 C4 1.8340(17) . ?
P2 C6 1.8175(19) . ?
P2 C12 1.8170(19) . ?
C41 H41 0.9300 . ?
C41 C36 1.393(3) . ?
C41 C40 1.391(3) . ?
C5 H5A 0.9700 . ?
C5 H5B 0.9700 . ?
C5 C2 1.555(2) . ?
C36 C37 1.405(3) . ?
C24 C29 1.395(3) . ?
C24 C25 1.388(3) . ?
C2 C3 1.549(2) . ?
C2 C4 1.560(2) . ?
C2 C1 1.532(2) . ?
C3 H3A 0.9700 . ?
C3 H3B 0.9700 . ?
C4 H4A 0.9700 . ?
C4 H4B 0.9700 . ?
C18 C23 1.390(3) . ?
C18 C19 1.397(3) . ?
C37 H37 0.9300 . ?
C37 C38 1.393(3) . ?
C30 C35 1.397(3) . ?
C30 C31 1.390(3) . ?
C35 H35 0.9300 . ?
C35 C34 1.389(3) . ?
C6 C7 1.396(3) . ?
C6 C11 1.402(3) . ?
C1 H1A 0.9600 . ?
C1 H1B 0.9600 . ?
C1 H1C 0.9600 . ?
C34 H34 0.9300 . ?
C34 C33 1.363(3) . ?
C22 H22 0.9300 . ?
C22 C23 1.391(3) . ?
C22 C21 1.378(3) . ?
C7 H7 0.9300 . ?
C7 C8 1.391(3) . ?
C23 H23 0.9300 . ?
C12 C17 1.396(3) . ?
C12 C13 1.389(3) . ?
C38 H38 0.9300 . ?
C38 C39 1.396(3) . ?
C40 H40 0.9300 . ?
C40 C39 1.388(3) . ?
C11 H11 0.9300 . ?
C11 C10 1.393(3) . ?
C8 H8 0.9300 . ?
C8 C9 1.380(3) . ?
C39 H39 0.9300 . ?
C9 H9 0.9300 . ?
C9 C10 1.382(3) . ?
C10 H10 0.9300 . ?
C17 H17 0.9300 . ?
C17 C16 1.386(3) . ?
C29 H29 0.9300 . ?
C29 C28 1.376(3) . ?
C25 H25 0.9300 . ?
C25 C26 1.390(3) . ?
C21 H21 0.9300 . ?
C21 C20 1.380(3) . ?
C33 H33 0.9300 . ?
C33 C32 1.391(4) . ?
C31 H31 0.9300 . ?
C31 C32 1.395(3) . ?
C19 H19 0.9300 . ?
C19 C20 1.389(3) . ?
C15 H15 0.9300 . ?
C15 C16 1.383(3) . ?
C15 C14 1.380(3) . ?
C16 H16 0.9300 . ?
C13 H13 0.9300 . ?
C13 C14 1.397(3) . ?
C27 H27 0.9300 . ?
C27 C28 1.371(4) . ?
C27 C26 1.384(4) . ?
C28 H28 0.9300 . ?
C26 H26 0.9300 . ?
C20 H20 0.9300 . ?
C14 H14 0.9300 . ?
C32 H32 0.9300 . ?
